data_7048720
loop_
_publ_author_name
'Pandey, Madhusudan K.'
'Kunchur, Harish S.'
'Ananthnag, GS'
'Mague, Joel T.'
'Balakrishna, Maravanji Shivaramaiah'

_publ_section_title
;
 Catechol and 1,2,4,5-tetrahydroxybenzene functionalized
 cyclodiphosphazane ligands: synthesis, structural studies, and transition
 metal complexes&#x0278;
;
_journal_name_full 'Dalton Transactions'
_journal_paper_doi 10.1039/C8DT04819C
_journal_year 2019
_chemical_formula_moiety 'C34 H58 Cl4 N4 O4 P4 Pd4'
_chemical_formula_sum 'C34 H58 Cl4 N4 O4 P4 Pd4'
_chemical_formula_weight 1278.12
_space_group_crystal_system monoclinic
_space_group_IT_number 14
_space_group_name_Hall '-P 2ybc'
_space_group_name_H-M_alt 'P 1 21/c 1'
_symmetry_space_group_name_Hall '-P 2ybc'
_symmetry_space_group_name_H-M 'P 1 21/c 1'
_atom_sites_solution_hydrogens geom
_atom_sites_solution_primary dual
_audit_creation_date 2018-09-29
_audit_creation_method
;
Olex2 1.2
(compiled 2018.05.29 svn.r3508 for OlexSys, GUI svn.r5506)
;
_audit_update_record
;
2018-12-05 deposited with the CCDC.
2019-01-24 downloaded from the CCDC.
;
_cell_angle_alpha 90
_cell_angle_beta 110.152(10)
_cell_angle_gamma 90
_cell_formula_units_Z 2
_cell_length_a 16.4158(13)
_cell_length_b 10.4693(7)
_cell_length_c 17.2657(16)
_cell_measurement_reflns_used 6011
_cell_measurement_temperature 150
_cell_measurement_theta_max 30.2100
_cell_measurement_theta_min 2.2840
_cell_volume 2785.7(4)
_computing_cell_refinement 'CrystalClear-SM Expert 2.0 r7 (Rigaku, 2011)'
_computing_data_collection 'CrystalClear-SM Expert 2.0 r7 (Rigaku, 2011)'
_computing_data_reduction 'CrystalClear-SM Expert 2.0 r7 (Rigaku, 2011)'
_computing_molecular_graphics 'Olex2 (Dolomanov et al., 2009)'
_computing_publication_material 'Olex2 (Dolomanov et al., 2009)'
_computing_structure_refinement 'ShelXL (Sheldrick, 2015)'
_computing_structure_solution 'ShelXT (Sheldrick, 2015)'
_diffrn_ambient_temperature 150.0
_diffrn_detector_area_resol_mean 28.5714
_diffrn_detector_type 'Rigaku Saturn724+'
_diffrn_measured_fraction_theta_full 0.997
_diffrn_measured_fraction_theta_max 0.997
_diffrn_measurement_details
;
List of Runs (angles in degrees, time in seconds):

  # Type    Start    End  Width  t~exp~   \w     \q     \k     \f   Frames
#--------------------------------------------------------------------------
  1  \w   -110.00  70.00   0.50   16.00    --  -20.00   0.00-108.00  360
  2  \w    -70.00   5.00   0.50   16.00    --  -20.00 -72.00  36.00  150
  3  \w    -79.00   5.00   0.50   16.00    --  -20.00 -72.00-108.00  168
  4  \w    -58.50  -6.00   0.50   16.00    --  -20.00  72.00-180.00  105
  5  \w    -59.00 -47.00   0.50   16.00    --  -20.00  72.00  36.00   24
;
_diffrn_measurement_device 'AFC12 (Right): Kappa 3 circle'
_diffrn_measurement_device_type 'Rigaku saturn 724+'
_diffrn_measurement_method 'profile data from \w-scans'
_diffrn_measurement_specimen_support 'Mitegen 50um'
_diffrn_radiation_type MoK\a
_diffrn_radiation_wavelength 0.71073
_diffrn_reflns_av_R_equivalents 0.1129
_diffrn_reflns_av_unetI/netI 0.1064
_diffrn_reflns_Laue_measured_fraction_full 0.997
_diffrn_reflns_Laue_measured_fraction_max 0.997
_diffrn_reflns_limit_h_max 18
_diffrn_reflns_limit_h_min -19
_diffrn_reflns_limit_k_max 12
_diffrn_reflns_limit_k_min -12
_diffrn_reflns_limit_l_max 20
_diffrn_reflns_limit_l_min -20
_diffrn_reflns_number 20568
_diffrn_reflns_point_group_measured_fraction_full 0.997
_diffrn_reflns_point_group_measured_fraction_max 0.997
_diffrn_reflns_theta_full 24.995
_diffrn_reflns_theta_max 24.995
_diffrn_reflns_theta_min 2.352
_exptl_absorpt_coefficient_mu 1.610
_exptl_absorpt_correction_T_max 1.00000
_exptl_absorpt_correction_T_min 0.50596
_exptl_absorpt_correction_type numerical
_exptl_absorpt_process_details
;
CrysAlisPro 1.171.38.43 (Rigaku Oxford Diffraction, 2015)
Empirical absorption correction using spherical harmonics,
 implemented in SCALE3 ABSPACK scaling algorithm.
;
_exptl_crystal_colour yellow
_exptl_crystal_colour_primary yellow
_exptl_crystal_density_diffrn 1.524
_exptl_crystal_description needle
_exptl_crystal_F_000 1268
_exptl_crystal_size_max 0.235
_exptl_crystal_size_mid 0.089
_exptl_crystal_size_min 0.065
_refine_diff_density_max 1.409
_refine_diff_density_min -1.199
_refine_diff_density_rms 0.190
_refine_ls_extinction_method none
_refine_ls_goodness_of_fit_ref 1.040
_refine_ls_hydrogen_treatment constr
_refine_ls_matrix_type full
_refine_ls_number_parameters 238
_refine_ls_number_reflns 4889
_refine_ls_number_restraints 86
_refine_ls_restrained_S_all 1.050
_refine_ls_R_factor_all 0.1067
_refine_ls_R_factor_gt 0.0722
_refine_ls_shift/su_max 0.001
_refine_ls_shift/su_mean 0.000
_refine_ls_structure_factor_coef Fsqd
_refine_ls_weighting_details 'w=1/[\s^2^(Fo^2^)+(0.0757P)^2^+13.1932P] where P=(Fo^2^+2Fc^2^)/3'
_refine_ls_weighting_scheme calc
_refine_ls_wR_factor_gt 0.1648
_refine_ls_wR_factor_ref 0.1900
_reflns_Friedel_coverage 0.000
_reflns_number_gt 3398
_reflns_number_total 4889
_reflns_threshold_expression 'I > 2\s(I)'
_cod_data_source_file c8dt04819c2.cif
_cod_data_source_block compound-15
_cod_database_code 7048720
_shelx_shelxl_version_number 2014/7
_shelx_space_group_comment
;
The symmetry employed for this shelxl refinement is uniquely defined
by the following loop, which should always be used as a source of
symmetry information in preference to the above space-group names.
They are only intended as comments.
;
_olex2_refinement_description
;
1. Fixed Uiso
 At 1.2 times of:
  All C(H) groups, All C(H,H) groups
 At 1.5 times of:
  All C(H,H,H) groups
2. Rigid bond restraints
 All non-hydrogen atoms
 with sigma for 1-2 distances of 0.01 and sigma for 1-3 distances of 0.001
 All non-hydrogen atoms
 with sigma for 1-2 distances of 0.01 and sigma for 1-3 distances of 0.001
3. Uiso/Uaniso restraints and constraints
Uanis(C13) = Uanis(C16) = Uanis(C17)
4.a Ternary CH refined with riding coordinates:
 C13(H13), C16(H16)
4.b Secondary CH2 refined with riding coordinates:
 C12(H12A,H12B), C14(H14A,H14B), C15(H15A,H15B), C17(H17A,H17B)
4.c Aromatic/amide H refined with riding coordinates:
 C3(H3)
4.d Idealised Me refined as rotating group:
 C7(H7A,H7B,H7C), C9(H9A,H9B,H9C), C5(H5A,H5B,H5C), C11(H11A,H11B,H11C),
 C10(H10A,H10B,H10C), C6(H6A,H6B,H6C)
;
_olex2_submission_special_instructions 'No special instructions were received'
_oxdiff_exptl_absorpt_empirical_details
;
Empirical correction (ABSPACK) includes:
- Absorption correction using spherical harmonics
- Frame scaling
- Detector area scaling
;

loop_
_space_group_symop_operation_xyz
'x, y, z'
'-x, y+1/2, -z+1/2'
'-x, -y, -z'
'x, -y-1/2, z-1/2'

loop_
_atom_site_label
_atom_site_type_symbol
_atom_site_fract_x
_atom_site_fract_y
_atom_site_fract_z
_atom_site_U_iso_or_equiv
_atom_site_adp_type
_atom_site_occupancy
_atom_site_site_symmetry_order
_atom_site_calc_flag
_atom_site_refinement_flags_posn
_atom_site_refinement_flags_adp
Pd2 Pd 0.82748(5) 0.80493(7) 0.65167(5) 0.0389(3) Uani 1 1 d . U
Pd1 Pd 0.84523(5) 0.25953(8) 0.53916(5) 0.0423(3) Uani 1 1 d . U
P2 P 0.74747(15) 0.6306(2) 0.60121(16) 0.0367(5) Uani 1 1 d . U
P1 P 0.75408(15) 0.4059(3) 0.55829(17) 0.0388(5) Uani 1 1 d . U
Cl1 Cl 0.74573(18) 0.1060(3) 0.46269(18) 0.0601(8) Uani 1 1 d . U
Cl2 Cl 0.95987(16) 0.7107(3) 0.6557(2) 0.0603(8) Uani 1 1 d . U
O1 O 0.6530(4) 0.3605(6) 0.5279(4) 0.0431(14) Uani 1 1 d . U
N2 N 0.7497(5) 0.5536(8) 0.5176(5) 0.0389(10) Uani 1 1 d . U
O2 O 0.6444(4) 0.6519(6) 0.5828(4) 0.0415(13) Uani 1 1 d . U
N1 N 0.7712(5) 0.4871(7) 0.6465(5) 0.0361(10) Uani 1 1 d . U
C2 C 0.5774(5) 0.5666(9) 0.5412(5) 0.0324(17) Uani 1 1 d . U
C3 C 0.4962(5) 0.6236(9) 0.5231(6) 0.036(2) Uani 1 1 d . U
H3 H 0.4938 0.7094 0.5400 0.043 Uiso 1 1 calc R .
C1 C 0.5826(6) 0.4397(9) 0.5192(6) 0.0359(18) Uani 1 1 d . U
C4 C 0.7728(6) 0.4458(9) 0.7303(6) 0.0422(19) Uani 1 1 d . U
C12 C 0.9660(7) 0.1697(13) 0.5358(9) 0.070(3) Uani 1 1 d . U
H12A H 0.9779 0.0812 0.5568 0.084 Uiso 1 1 calc R .
H12B H 0.9823 0.1870 0.4867 0.084 Uiso 1 1 calc R .
C8 C 0.7439(7) 0.5978(12) 0.4333(7) 0.057(2) Uani 1 1 d . U
C14 C 0.9578(7) 0.3689(12) 0.5997(11) 0.088(5) Uani 1 1 d . U
H14A H 0.9722 0.4370 0.5668 0.106 Uiso 1 1 calc R .
H14B H 0.9670 0.3943 0.6574 0.106 Uiso 1 1 calc R .
C7 C 0.8441(11) 0.5204(16) 0.7962(8) 0.107(5) Uani 1 1 d . U
H7A H 0.9004 0.5021 0.7908 0.161 Uiso 1 1 calc GR .
H7B H 0.8453 0.4946 0.8512 0.161 Uiso 1 1 calc GR .
H7C H 0.8320 0.6121 0.7888 0.161 Uiso 1 1 calc GR .
C15 C 0.8792(7) 0.9975(11) 0.6910(10) 0.079(4) Uani 1 1 d . U
H15A H 0.9279 1.0035 0.7442 0.095 Uiso 1 1 calc R .
H15B H 0.8858 1.0542 0.6477 0.095 Uiso 1 1 calc R .
C9 C 0.6888(10) 0.4994(15) 0.3705(8) 0.088(4) Uani 1 1 d . U
H9A H 0.7088 0.4130 0.3895 0.132 Uiso 1 1 calc GR .
H9B H 0.6948 0.5144 0.3167 0.132 Uiso 1 1 calc GR .
H9C H 0.6278 0.5084 0.3654 0.132 Uiso 1 1 calc GR .
C5 C 0.7907(12) 0.3032(12) 0.7403(9) 0.100(5) Uani 1 1 d . U
H5A H 0.7443 0.2566 0.6985 0.149 Uiso 1 1 calc GR .
H5B H 0.7932 0.2763 0.7954 0.149 Uiso 1 1 calc GR .
H5C H 0.8464 0.2846 0.7334 0.149 Uiso 1 1 calc GR .
C17 C 0.7281(8) 0.9317(13) 0.6509(12) 0.110(3) Uani 1 1 d . U
H17A H 0.6950 0.9710 0.5971 0.132 Uiso 1 1 calc R .
H17B H 0.6910 0.9048 0.6826 0.132 Uiso 1 1 calc R .
C13 C 0.9798(8) 0.2581(13) 0.5891(13) 0.110(3) Uani 1 1 d . U
H13 H 0.9947 0.2145 0.6437 0.132 Uiso 1 1 calc R .
C11 C 0.6874(15) 0.7215(16) 0.4156(10) 0.135(6) Uani 1 1 d . U
H11A H 0.6413 0.7128 0.4392 0.202 Uiso 1 1 calc GR .
H11B H 0.6615 0.7344 0.3559 0.202 Uiso 1 1 calc GR .
H11C H 0.7239 0.7951 0.4406 0.202 Uiso 1 1 calc GR .
C16 C 0.8048(8) 0.9890(13) 0.6949(13) 0.110(3) Uani 1 1 d . U
H16 H 0.8122 0.9788 0.7546 0.132 Uiso 1 1 calc R .
C10 C 0.8326(10) 0.614(2) 0.4307(10) 0.145(7) Uani 1 1 d . U
H10A H 0.8694 0.6560 0.4813 0.217 Uiso 1 1 calc GR .
H10B H 0.8303 0.6658 0.3829 0.217 Uiso 1 1 calc GR .
H10C H 0.8570 0.5296 0.4263 0.217 Uiso 1 1 calc GR .
C6 C 0.6832(9) 0.465(2) 0.7381(9) 0.114(6) Uani 1 1 d . U
H6A H 0.6705 0.5563 0.7378 0.171 Uiso 1 1 calc GR .
H6B H 0.6829 0.4269 0.7899 0.171 Uiso 1 1 calc GR .
H6C H 0.6389 0.4233 0.6916 0.171 Uiso 1 1 calc GR .

loop_
_atom_site_aniso_label
_atom_site_aniso_U_11
_atom_site_aniso_U_22
_atom_site_aniso_U_33
_atom_site_aniso_U_23
_atom_site_aniso_U_13
_atom_site_aniso_U_12
Pd2 0.0307(4) 0.0365(4) 0.0451(5) 0.0045(3) 0.0076(3) -0.0059(3)
Pd1 0.0290(4) 0.0502(5) 0.0483(5) -0.0089(4) 0.0143(4) 0.0039(3)
P2 0.0261(10) 0.0389(8) 0.0457(14) 0.0014(8) 0.0130(11) -0.0019(8)
P1 0.0272(10) 0.0431(9) 0.0468(14) -0.0057(9) 0.0137(11) -0.0030(9)
Cl1 0.0518(14) 0.0649(16) 0.0559(18) -0.0275(13) 0.0088(13) -0.0059(12)
Cl2 0.0266(10) 0.0611(17) 0.088(2) -0.0044(15) 0.0133(13) -0.0012(10)
O1 0.0231(19) 0.041(2) 0.061(4) -0.006(3) 0.009(3) 0.0007(17)
N2 0.024(3) 0.0459(14) 0.043(2) -0.0017(10) 0.007(3) -0.0004(13)
O2 0.0244(19) 0.041(3) 0.059(4) -0.003(3) 0.014(2) -0.0022(13)
N1 0.030(3) 0.0338(12) 0.0471(17) -0.0030(11) 0.017(2) -0.0021(14)
C2 0.024(2) 0.037(4) 0.034(5) 0.004(4) 0.008(4) 0.001(3)
C3 0.024(2) 0.038(5) 0.048(6) -0.004(4) 0.015(4) 0.001(3)
C1 0.0294(17) 0.035(4) 0.048(6) 0.002(4) 0.019(4) 0.002(3)
C4 0.041(5) 0.040(5) 0.042(3) 0.001(2) 0.009(4) -0.003(4)
C12 0.0428(18) 0.065(6) 0.109(9) -0.004(5) 0.035(6) 0.015(3)
C8 0.053(6) 0.076(7) 0.048(4) 0.007(3) 0.024(6) -0.004(5)
C14 0.0256(16) 0.053(4) 0.167(13) -0.024(6) 0.009(7) 0.003(3)
C7 0.138(10) 0.107(10) 0.051(3) -0.004(7) 0.000(8) -0.064(10)
C15 0.037(2) 0.039(4) 0.137(12) -0.004(6) -0.001(5) -0.006(2)
C9 0.114(10) 0.106(9) 0.038(3) -0.001(6) 0.018(7) -0.022(8)
C5 0.183(15) 0.042(5) 0.084(10) 0.015(4) 0.059(11) 0.010(7)
C17 0.0330(9) 0.061(3) 0.212(9) -0.056(4) 0.014(4) -0.002(2)
C13 0.0330(9) 0.061(3) 0.212(9) -0.056(4) 0.014(4) -0.002(2)
C11 0.244(17) 0.094(8) 0.086(11) 0.049(6) 0.082(13) 0.077(11)
C16 0.0330(9) 0.061(3) 0.212(9) -0.056(4) 0.014(4) -0.002(2)
C10 0.066(8) 0.30(2) 0.068(10) 0.038(12) 0.027(7) -0.042(8)
C6 0.072(7) 0.226(18) 0.061(9) 0.052(10) 0.044(6) 0.048(9)

loop_
_atom_type_symbol
_atom_type_description
_atom_type_scat_dispersion_real
_atom_type_scat_dispersion_imag
_atom_type_scat_source
C C 0.0033 0.0016 'International Tables Vol C Tables 4.2.6.8 and 6.1.1.4'
H H 0.0000 0.0000 'International Tables Vol C Tables 4.2.6.8 and 6.1.1.4'
Cl Cl 0.1484 0.1585 'International Tables Vol C Tables 4.2.6.8 and 6.1.1.4'
N N 0.0061 0.0033 'International Tables Vol C Tables 4.2.6.8 and 6.1.1.4'
O O 0.0106 0.0060 'International Tables Vol C Tables 4.2.6.8 and 6.1.1.4'
P P 0.1023 0.0942 'International Tables Vol C Tables 4.2.6.8 and 6.1.1.4'
Pd Pd -0.9988 1.0072 'International Tables Vol C Tables 4.2.6.8 and 6.1.1.4'

loop_
_geom_angle_atom_site_label_1
_geom_angle_atom_site_label_2
_geom_angle_atom_site_label_3
_geom_angle
_geom_angle_site_symmetry_1
_geom_angle_site_symmetry_3
P2 Pd2 Cl2 94.67(10) . .
C15 Pd2 P2 167.7(3) . .
C15 Pd2 Cl2 96.9(3) . .
C17 Pd2 P2 99.3(3) . .
C17 Pd2 Cl2 165.4(4) . .
C17 Pd2 C15 68.9(4) . .
C17 Pd2 C16 37.5(4) . .
C16 Pd2 P2 135.9(3) . .
C16 Pd2 Cl2 129.2(3) . .
C16 Pd2 C15 33.4(4) . .
P1 Pd1 Cl1 100.40(10) . .
C12 Pd1 P1 160.5(3) . .
C12 Pd1 Cl1 98.6(3) . .
C14 Pd1 P1 94.0(3) . .
C14 Pd1 Cl1 165.3(3) . .
C14 Pd1 C12 66.8(5) . .
C13 Pd1 P1 127.7(4) . .
C13 Pd1 Cl1 131.5(4) . .
C13 Pd1 C12 34.2(5) . .
C13 Pd1 C14 34.6(4) . .
Pd2 P2 P1 143.92(12) . .
N2 P2 Pd2 123.1(3) . .
N2 P2 P1 42.7(3) . .
N2 P2 N1 84.2(4) . .
O2 P2 Pd2 113.3(3) . .
O2 P2 P1 102.8(3) . .
O2 P2 N2 103.3(4) . .
O2 P2 N1 105.8(4) . .
N1 P2 Pd2 122.5(3) . .
N1 P2 P1 42.5(3) . .
Pd1 P1 P2 142.35(12) . .
O1 P1 Pd1 114.2(3) . .
O1 P1 P2 103.2(3) . .
O1 P1 N2 103.9(4) . .
O1 P1 N1 105.9(4) . .
N2 P1 Pd1 119.9(3) . .
N2 P1 P2 41.9(3) . .
N1 P1 Pd1 124.6(3) . .
N1 P1 P2 42.3(3) . .
N1 P1 N2 83.3(4) . .
C1 O1 P1 125.3(6) . .
P2 N2 P1 95.3(4) . .
C8 N2 P2 132.8(7) . .
C8 N2 P1 131.7(7) . .
C2 O2 P2 126.2(6) . .
P2 N1 P1 95.2(4) . .
C4 N1 P2 129.2(6) . .
C4 N1 P1 132.0(6) . .
C3 C2 O2 111.2(8) . .
C1 C2 O2 129.3(8) . .
C1 C2 C3 119.4(8) . .
C2 C3 H3 118.3 . .
C2 C3 C1 123.3(9) . 3_666
C1 C3 H3 118.3 3_666 .
O1 C1 C2 131.9(8) . .
O1 C1 C3 110.8(8) . 3_666
C2 C1 C3 117.2(8) . 3_666
N1 C4 C7 108.9(9) . .
N1 C4 C5 109.3(9) . .
N1 C4 C6 110.4(8) . .
C5 C4 C7 110.3(11) . .
C5 C4 C6 105.8(12) . .
C6 C4 C7 112.2(12) . .
Pd1 C12 H12A 117.0 . .
Pd1 C12 H12B 117.0 . .
H12A C12 H12B 114.0 . .
C13 C12 Pd1 67.0(7) . .
C13 C12 H12A 117.0 . .
C13 C12 H12B 117.0 . .
N2 C8 C9 107.6(9) . .
N2 C8 C11 106.3(9) . .
C9 C8 C11 104.5(12) . .
C10 C8 N2 109.2(10) . .
C10 C8 C9 113.5(12) . .
C10 C8 C11 115.2(14) . .
Pd1 C14 H14A 116.5 . .
Pd1 C14 H14B 116.5 . .
H14A C14 H14B 113.5 . .
C13 C14 Pd1 70.9(8) . .
C13 C14 H14A 116.5 . .
C13 C14 H14B 116.5 . .
C4 C7 H7A 109.5 . .
C4 C7 H7B 109.5 . .
C4 C7 H7C 109.5 . .
H7A C7 H7B 109.5 . .
H7A C7 H7C 109.5 . .
H7B C7 H7C 109.5 . .
Pd2 C15 H15A 116.5 . .
Pd2 C15 H15B 116.5 . .
H15A C15 H15B 113.5 . .
C16 C15 Pd2 70.8(8) . .
C16 C15 H15A 116.5 . .
C16 C15 H15B 116.5 . .
C8 C9 H9A 109.5 . .
C8 C9 H9B 109.5 . .
C8 C9 H9C 109.5 . .
H9A C9 H9B 109.5 . .
H9A C9 H9C 109.5 . .
H9B C9 H9C 109.5 . .
C4 C5 H5A 109.5 . .
C4 C5 H5B 109.5 . .
C4 C5 H5C 109.5 . .
H5A C5 H5B 109.5 . .
H5A C5 H5C 109.5 . .
H5B C5 H5C 109.5 . .
Pd2 C17 H17A 116.2 . .
Pd2 C17 H17B 116.2 . .
H17A C17 H17B 113.2 . .
C16 C17 Pd2 73.1(7) . .
C16 C17 H17A 116.2 . .
C16 C17 H17B 116.2 . .
Pd1 C13 H13 106.0 . .
C12 C13 Pd1 78.8(8) . .
C12 C13 H13 106.0 . .
C14 C13 Pd1 74.6(8) . .
C14 C13 C12 143(2) . .
C14 C13 H13 106.0 . .
C8 C11 H11A 109.5 . .
C8 C11 H11B 109.5 . .
C8 C11 H11C 109.5 . .
H11A C11 H11B 109.5 . .
H11A C11 H11C 109.5 . .
H11B C11 H11C 109.5 . .
Pd2 C16 H16 106.7 . .
C15 C16 Pd2 75.8(8) . .
C15 C16 C17 137.1(17) . .
C15 C16 H16 106.7 . .
C17 C16 Pd2 69.4(7) . .
C17 C16 H16 106.7 . .
C8 C10 H10A 109.5 . .
C8 C10 H10B 109.5 . .
C8 C10 H10C 109.5 . .
H10A C10 H10B 109.5 . .
H10A C10 H10C 109.5 . .
H10B C10 H10C 109.5 . .
C4 C6 H6A 109.5 . .
C4 C6 H6B 109.5 . .
C4 C6 H6C 109.5 . .
H6A C6 H6B 109.5 . .
H6A C6 H6C 109.5 . .
H6B C6 H6C 109.5 . .

loop_
_geom_bond_atom_site_label_1
_geom_bond_atom_site_label_2
_geom_bond_distance
_geom_bond_site_symmetry_2
Pd2 P2 2.242(3) .
Pd2 Cl2 2.366(3) .
Pd2 C15 2.202(11) .
Pd2 C17 2.099(12) .
Pd2 C16 2.145(13) .
Pd1 P1 2.244(3) .
Pd1 Cl1 2.347(3) .
Pd1 C12 2.213(10) .
Pd1 C14 2.118(11) .
Pd1 C13 2.076(12) .
P2 P1 2.480(4) .
P2 N2 1.665(8) .
P2 O2 1.626(6) .
P2 N1 1.677(8) .
P1 O1 1.629(6) .
P1 N2 1.690(8) .
P1 N1 1.681(8) .
O1 C1 1.388(10) .
N2 C8 1.499(13) .
O2 C2 1.407(11) .
N1 C4 1.502(12) .
C2 C3 1.394(12) .
C2 C1 1.392(12) .
C3 H3 0.9500 .
C3 C1 1.413(12) 3_666
C1 C3 1.413(12) 3_666
C4 C7 1.535(15) .
C4 C5 1.520(15) .
C4 C6 1.535(15) .
C12 H12A 0.9900 .
C12 H12B 0.9900 .
C12 C13 1.269(18) .
C8 C9 1.543(17) .
C8 C11 1.561(18) .
C8 C10 1.481(16) .
C14 H14A 0.9900 .
C14 H14B 0.9900 .
C14 C13 1.247(16) .
C7 H7A 0.9800 .
C7 H7B 0.9800 .
C7 H7C 0.9800 .
C15 H15A 0.9900 .
C15 H15B 0.9900 .
C15 C16 1.250(16) .
C9 H9A 0.9800 .
C9 H9B 0.9800 .
C9 H9C 0.9800 .
C5 H5A 0.9800 .
C5 H5B 0.9800 .
C5 H5C 0.9800 .
C17 H17A 0.9900 .
C17 H17B 0.9900 .
C17 C16 1.365(17) .
C13 H13 1.0000 .
C11 H11A 0.9800 .
C11 H11B 0.9800 .
C11 H11C 0.9800 .
C16 H16 1.0000 .
C10 H10A 0.9800 .
C10 H10B 0.9800 .
C10 H10C 0.9800 .
C6 H6A 0.9800 .
C6 H6B 0.9800 .
C6 H6C 0.9800 .

loop_
_geom_torsion_atom_site_label_1
_geom_torsion_atom_site_label_2
_geom_torsion_atom_site_label_3
_geom_torsion_atom_site_label_4
_geom_torsion
_geom_torsion_site_symmetry_4
Pd2 P2 N2 P1 135.7(2) .
Pd2 P2 N2 C8 -47.9(9) .
Pd2 P2 O2 C2 170.9(6) .
Pd2 P2 N1 P1 -136.3(2) .
Pd2 P2 N1 C4 63.4(8) .
Pd2 C15 C16 C17 -36(2) .
Pd2 C17 C16 C15 38(2) .
Pd1 P1 O1 C1 -167.9(6) .
Pd1 P1 N2 P2 -136.6(2) .
Pd1 P1 N2 C8 47.0(9) .
Pd1 P1 N1 P2 132.2(3) .
Pd1 P1 N1 C4 -68.4(8) .
Pd1 C12 C13 C14 -45(2) .
Pd1 C14 C13 C12 46(3) .
P2 P1 O1 C1 7.7(8) .
P2 P1 N2 C8 -176.5(10) .
P2 P1 N1 C4 159.5(10) .
P2 N2 C8 C9 -141.1(9) .
P2 N2 C8 C11 -29.6(15) .
P2 N2 C8 C10 95.3(14) .
P2 O2 C2 C3 -169.3(6) .
P2 O2 C2 C1 12.3(14) .
P2 N1 C4 C7 -64.2(12) .
P2 N1 C4 C5 175.3(9) .
P2 N1 C4 C6 59.4(13) .
P1 P2 N2 C8 176.4(10) .
P1 P2 O2 C2 -8.4(7) .
P1 P2 N1 C4 -160.3(9) .
P1 O1 C1 C2 -8.4(15) .
P1 O1 C1 C3 168.7(6) 3_666
P1 N2 C8 C9 34.1(13) .
P1 N2 C8 C11 145.6(11) .
P1 N2 C8 C10 -89.5(14) .
P1 N1 C4 C7 142.6(10) .
P1 N1 C4 C5 22.1(13) .
P1 N1 C4 C6 -93.8(12) .
O1 P1 N2 P2 94.4(4) .
O1 P1 N2 C8 -82.1(9) .
O1 P1 N1 P2 -92.4(4) .
O1 P1 N1 C4 67.1(8) .
N2 P2 O2 C2 35.5(8) .
N2 P2 N1 P1 -10.4(4) .
N2 P2 N1 C4 -170.7(8) .
N2 P1 O1 C1 -35.5(8) .
N2 P1 N1 P2 10.3(4) .
N2 P1 N1 C4 169.7(8) .
O2 P2 N2 P1 -94.6(4) .
O2 P2 N2 C8 81.8(9) .
O2 P2 N1 P1 91.8(4) .
O2 P2 N1 C4 -68.5(8) .
O2 C2 C3 C1 179.4(8) 3_666
O2 C2 C1 O1 -2.9(17) .
O2 C2 C1 C3 -179.8(8) 3_666
N1 P2 N2 P1 10.3(4) .
N1 P2 N2 C8 -173.3(9) .
N1 P2 O2 C2 -52.2(8) .
N1 P1 O1 C1 51.4(8) .
N1 P1 N2 P2 -10.3(4) .
N1 P1 N2 C8 173.2(9) .
C3 C2 C1 O1 178.7(9) .
C3 C2 C1 C3 1.8(15) 3_666
C1 C2 C3 C1 -1.9(16) 3_666
